data_4335056
loop_
_publ_author_name
'Peter Comba'
'Michael Morgen'
'Hubert Wadepohl'

_publ_section_title
;
 Tuning of the Properties of Transition-Metal Bispidine Complexes by
 Variation of the Basicity of the Aromatic Donor Groups
;
_journal_name_full 'Inorganic Chemistry'
_journal_page_first 6481
_journal_page_last 6501
_journal_paper_doi 10.1021/ic4004214
_journal_volume 52
_journal_year 2013
_chemical_formula_sum 'C27 H32 Br2 Cl2 Cu N6 O14'
_chemical_formula_weight 958.85
_space_group_IT_number 14
_symmetry_cell_setting monoclinic
_symmetry_Int_Tables_number 14
_symmetry_space_group_name_Hall '-P 2yn'
_symmetry_space_group_name_H-M 'P 1 21/n 1'
_atom_sites_solution_hydrogens geom
_atom_sites_solution_primary iterative
_atom_sites_solution_secondary difmap
_audit_block_code co_mimo28
_audit_creation_method SHELXL-97
_audit_update_record 'Fri May 18 15:57:34 CEST 2012'
_cell_angle_alpha 90.00
_cell_angle_beta 91.641(17)
_cell_angle_gamma 90.00
_cell_formula_units_Z 4
_cell_length_a 15.290(7)
_cell_length_b 13.103(6)
_cell_length_c 17.816(9)
_cell_measurement_reflns_used 7743
_cell_measurement_temperature 100(2)
_cell_measurement_theta_max 26.24
_cell_measurement_theta_min 2.29
_cell_volume 3568(3)
_computing_cell_refinement
;
SAINT (Bruker AXS, 1997-2008). Includes estimated systematic errors
 of the unit cell constants from Monte Carlo simulations.
;
_computing_data_collection 'SMART-5.631 (Bruker AXS, 2003)'
_computing_data_reduction 'SAINT (Bruker AXS, 1997-2008)'
_computing_publication_material 'SHELXL-97 (Sheldrick, 1997)'
_computing_structure_refinement 'SHELXL-97 (Sheldrick, 1997)'
_computing_structure_solution 'SUPERFLIP (Palatinus, 2007-2009)'
_diffrn_ambient_environment 'perfluoro polyether oil'
_diffrn_ambient_temperature 100(2)
_diffrn_detector 'CCD plate'
_diffrn_detector_area_resol_mean 8.19
_diffrn_detector_type CCD-PXL-KAF2
_diffrn_measured_fraction_theta_full 0.999
_diffrn_measured_fraction_theta_max 0.999
_diffrn_measurement_device 'three-circle diffractometer'
_diffrn_measurement_device_type 'Bruker AXS Smart 1000'
_diffrn_measurement_method '\f- and \w-scans'
_diffrn_measurement_specimen_support 'polyimid foil'
_diffrn_radiation_monochromator graphite
_diffrn_radiation_probe x-ray
_diffrn_radiation_type MoK\a
_diffrn_radiation_wavelength 0.71073
_diffrn_reflns_av_R_equivalents 0.0841
_diffrn_reflns_av_sigmaI/netI 0.0493
_diffrn_reflns_limit_h_max 19
_diffrn_reflns_limit_h_min -19
_diffrn_reflns_limit_k_max 16
_diffrn_reflns_limit_k_min 0
_diffrn_reflns_limit_l_max 22
_diffrn_reflns_limit_l_min 0
_diffrn_reflns_number 69420
_diffrn_reflns_theta_full 27.10
_diffrn_reflns_theta_max 27.18
_diffrn_reflns_theta_min 2.05
_diffrn_source 'fine-focus sealed tube (Mo)'
_exptl_absorpt_coefficient_mu 3.076
_exptl_absorpt_correction_T_max 0.8845
_exptl_absorpt_correction_T_min 0.7033
_exptl_absorpt_correction_type numerical
_exptl_absorpt_process_details
;

SADABS (Sheldrick & Bruker AXS, 2004-2008)
;
_exptl_crystal_colour blue
_exptl_crystal_density_diffrn 1.785
_exptl_crystal_description block
_exptl_crystal_F_000 1924
_exptl_crystal_size_max 0.22
_exptl_crystal_size_mid 0.21
_exptl_crystal_size_min 0.16
_refine_diff_density_max 1.802
_refine_diff_density_min -0.736
_refine_diff_density_rms 0.108
_refine_ls_abs_structure_details 'Flack H D (1983), Acta Cryst. A39, 876-881'
_refine_ls_extinction_method none
_refine_ls_goodness_of_fit_ref 1.010
_refine_ls_hydrogen_treatment constr
_refine_ls_matrix_type full
_refine_ls_number_parameters 477
_refine_ls_number_reflns 7911
_refine_ls_number_restraints 94
_refine_ls_restrained_S_all 1.008
_refine_ls_R_factor_all 0.0706
_refine_ls_R_factor_gt 0.0425
_refine_ls_shift/su_max 0.001
_refine_ls_shift/su_mean 0.000
_refine_ls_structure_factor_coef Fsqd
_refine_ls_weighting_details 'calc w=1/[\s^2^(Fo^2^)+(0.0420P)^2^+7.9796P] where P=(Fo^2^+2Fc^2^)/3'
_refine_ls_weighting_scheme calc
_refine_ls_wR_factor_gt 0.0910
_refine_ls_wR_factor_ref 0.1029
_reflns_number_gt 5839
_reflns_number_total 7911
_reflns_threshold_expression >2sigma(I)
_cod_data_source_file ic4004214_si_003_1.cif
_cod_data_source_block co_mimo28
_cod_original_sg_symbol_H-M 'P 21/n'
_cod_database_code 4335056
_audit_block_refno 1318
_audit_block_usercomment Mimo_353

loop_
_symmetry_equiv_pos_as_xyz
'x, y, z'
'-x+1/2, y+1/2, -z+1/2'
'-x, -y, -z'
'x-1/2, -y-1/2, z-1/2'

loop_
_atom_site_label
_atom_site_type_symbol
_atom_site_fract_x
_atom_site_fract_y
_atom_site_fract_z
_atom_site_U_iso_or_equiv
_atom_site_adp_type
_atom_site_occupancy
_atom_site_symmetry_multiplicity
_atom_site_calc_flag
_atom_site_refinement_flags
O21 O 0.7829(2) 0.1188(2) 0.24389(17) 0.0385(8) Uani 1 1 d D
O12 O 0.4201(2) 0.0909(2) 0.0921(2) 0.0514(10) Uani 1 1 d D
Br1 Br 0.55672(3) 0.58903(3) 0.09244(2) 0.02353(10) Uani 1 1 d .
Br2 Br 0.80983(3) -0.05817(4) 0.57511(2) 0.03287(12) Uani 1 1 d .
Cu Cu 0.59413(3) 0.16599(3) 0.29283(2) 0.01561(11) Uani 1 1 d .
O1 O 0.44107(19) 0.5246(2) 0.36469(18) 0.0337(7) Uani 1 1 d .
O2 O 0.32930(18) 0.4238(2) 0.33459(19) 0.0356(8) Uani 1 1 d .
O3 O 0.48555(18) 0.1180(2) 0.57638(15) 0.0295(7) Uani 1 1 d .
O4 O 0.5750(2) 0.2510(2) 0.59193(15) 0.0317(7) Uani 1 1 d .
O5 O 0.52183(18) 0.4004(2) 0.49139(14) 0.0234(6) Uani 1 1 d .
H5 H 0.5276 0.3898 0.5378 0.035 Uiso 1 1 calc R
O6 O 0.38708(16) 0.3192(2) 0.48718(14) 0.0228(6) Uani 1 1 d .
H6 H 0.3901 0.3250 0.5341 0.034 Uiso 1 1 calc R
N1 N 0.56436(18) 0.2825(2) 0.22303(16) 0.0154(6) Uani 1 1 d .
N2 N 0.65433(19) 0.0843(2) 0.37450(17) 0.0170(6) Uani 1 1 d .
N3 N 0.61941(18) 0.2811(2) 0.36494(15) 0.0141(6) Uani 1 1 d .
N5 N 0.5861(2) 0.0562(2) 0.21852(18) 0.0210(7) Uani 1 1 d .
N7 N 0.46192(19) 0.1567(2) 0.34517(16) 0.0173(6) Uani 1 1 d .
C1 C 0.4620(2) 0.3424(3) 0.37250(19) 0.0151(7) Uani 1 1 d .
C2 C 0.5553(2) 0.3632(3) 0.34439(19) 0.0140(7) Uani 1 1 d .
H2 H 0.5767 0.4289 0.3668 0.017 Uiso 1 1 calc R
C4 C 0.6155(2) 0.2363(3) 0.44208(19) 0.0140(7) Uani 1 1 d .
H4 H 0.6469 0.2827 0.4784 0.017 Uiso 1 1 calc R
C5 C 0.5204(2) 0.2201(3) 0.46821(19) 0.0143(7) Uani 1 1 d .
C6 C 0.4700(2) 0.1355(3) 0.4266(2) 0.0173(7) Uani 1 1 d .
H6A H 0.5008 0.0698 0.4346 0.021 Uiso 1 1 calc R
H6B H 0.4109 0.1293 0.4474 0.021 Uiso 1 1 calc R
C8 C 0.4138(2) 0.2533(3) 0.3339(2) 0.0185(8) Uani 1 1 d .
H8A H 0.3546 0.2467 0.3545 0.022 Uiso 1 1 calc R
H8B H 0.4070 0.2674 0.2794 0.022 Uiso 1 1 calc R
C9 C 0.4714(2) 0.3233(3) 0.45869(19) 0.0157(7) Uani 1 1 d .
C10 C 0.4104(2) 0.4416(3) 0.35766(19) 0.0182(8) Uani 1 1 d .
C11 C 0.2781(3) 0.5147(4) 0.3165(3) 0.0467(13) Uani 1 1 d .
H11A H 0.3015 0.5476 0.2719 0.070 Uiso 1 1 calc R
H11B H 0.2815 0.5623 0.3589 0.070 Uiso 1 1 calc R
H11C H 0.2170 0.4954 0.3065 0.070 Uiso 1 1 calc R
C12 C 0.5244(2) 0.1902(3) 0.5514(2) 0.0177(8) Uani 1 1 d .
C13 C 0.5825(3) 0.2316(3) 0.6724(2) 0.0326(10) Uani 1 1 d .
H13A H 0.6176 0.1700 0.6815 0.049 Uiso 1 1 calc R
H13B H 0.5240 0.2218 0.6924 0.049 Uiso 1 1 calc R
H13C H 0.6109 0.2899 0.6975 0.049 Uiso 1 1 calc R
C14 C 0.5567(2) 0.3722(3) 0.26000(19) 0.0146(7) Uani 1 1 d .
C15 C 0.5515(2) 0.4651(3) 0.2235(2) 0.0184(8) Uani 1 1 d .
H15 H 0.5470 0.5272 0.2506 0.022 Uiso 1 1 calc R
C16 C 0.5530(2) 0.4645(3) 0.1452(2) 0.0177(8) Uani 1 1 d .
C17 C 0.5556(2) 0.3734(3) 0.1069(2) 0.0206(8) Uani 1 1 d .
H17 H 0.5532 0.3719 0.0535 0.025 Uiso 1 1 calc R
C18 C 0.5618(2) 0.2842(3) 0.1480(2) 0.0176(8) Uani 1 1 d .
H18 H 0.5644 0.2213 0.1217 0.021 Uiso 1 1 calc R
C19 C 0.6635(2) 0.1357(3) 0.4397(2) 0.0164(7) Uani 1 1 d .
C20 C 0.7103(2) 0.0969(3) 0.5010(2) 0.0188(8) Uani 1 1 d .
H20 H 0.7186 0.1357 0.5458 0.023 Uiso 1 1 calc R
C21 C 0.7445(2) -0.0009(3) 0.4946(2) 0.0210(8) Uani 1 1 d .
C22 C 0.7316(2) -0.0557(3) 0.4296(2) 0.0235(9) Uani 1 1 d .
H22 H 0.7526 -0.1238 0.4259 0.028 Uiso 1 1 calc R
C23 C 0.6880(2) -0.0105(3) 0.3698(2) 0.0205(8) Uani 1 1 d .
H23 H 0.6813 -0.0470 0.3240 0.025 Uiso 1 1 calc R
C24 C 0.7097(2) 0.3219(3) 0.3550(2) 0.0190(8) Uani 1 1 d .
H24A H 0.7526 0.2679 0.3657 0.029 Uiso 1 1 calc R
H24B H 0.7201 0.3791 0.3896 0.029 Uiso 1 1 calc R
H24C H 0.7154 0.3456 0.3032 0.029 Uiso 1 1 calc R
C25 C 0.4124(2) 0.0736(3) 0.3076(2) 0.0227(8) Uani 1 1 d .
H25A H 0.4073 0.0875 0.2536 0.034 Uiso 1 1 calc R
H25B H 0.3538 0.0695 0.3284 0.034 Uiso 1 1 calc R
H25C H 0.4431 0.0088 0.3160 0.034 Uiso 1 1 calc R
C26 C 0.5790(2) -0.0074(3) 0.1764(2) 0.0236(9) Uani 1 1 d .
C27 C 0.5698(3) -0.0890(4) 0.1210(3) 0.0389(12) Uani 1 1 d .
H27A H 0.5216 -0.0726 0.0855 0.058 Uiso 1 1 calc R
H27B H 0.5572 -0.1534 0.1465 0.058 Uiso 1 1 calc R
H27C H 0.6243 -0.0957 0.0938 0.058 Uiso 1 1 calc R
Cl1 Cl 0.37190(7) 0.17617(8) 0.06480(5) 0.0287(2) Uani 1 1 d D
O11 O 0.3482(3) 0.2381(3) 0.1266(2) 0.0647(12) Uani 1 1 d D
O13 O 0.4251(3) 0.2335(3) 0.01552(17) 0.0538(11) Uani 1 1 d D
O14 O 0.2944(2) 0.1412(3) 0.02509(18) 0.0454(9) Uani 1 1 d D
Cl2 Cl 0.81367(7) 0.18518(9) 0.18654(6) 0.0320(2) Uani 1 1 d D
O22 O 0.7431(2) 0.2146(3) 0.1375(2) 0.0598(11) Uani 1 1 d D
O23 O 0.8516(3) 0.2761(3) 0.2211(2) 0.0553(10) Uani 1 1 d D
O24 O 0.8804(2) 0.1363(2) 0.14472(17) 0.0385(8) Uani 1 1 d D
N6 N 0.6296(4) 0.2051(4) 0.8388(3) 0.0693(15) Uani 1 1 d .
C28 C 0.6474(3) 0.1748(4) 0.8961(3) 0.0420(12) Uani 1 1 d .
C29 C 0.6695(4) 0.1373(4) 0.9702(3) 0.0470(13) Uani 1 1 d .
H29A H 0.6860 0.0651 0.9672 0.071 Uiso 1 1 calc R
H29B H 0.6189 0.1445 1.0023 0.071 Uiso 1 1 calc R
H29C H 0.7187 0.1766 0.9915 0.071 Uiso 1 1 calc R

loop_
_atom_site_aniso_label
_atom_site_aniso_U_11
_atom_site_aniso_U_22
_atom_site_aniso_U_33
_atom_site_aniso_U_23
_atom_site_aniso_U_13
_atom_site_aniso_U_12
O21 0.0357(17) 0.049(2) 0.0315(17) 0.0168(15) 0.0086(14) -0.0041(15)
O12 0.041(2) 0.036(2) 0.075(3) 0.0216(18) -0.0223(18) -0.0019(15)
Br1 0.0267(2) 0.0238(2) 0.0201(2) 0.00671(16) -0.00052(15) -0.00124(16)
Br2 0.0268(2) 0.0414(3) 0.0305(2) 0.0130(2) 0.00311(18) 0.01305(19)
Cu 0.0165(2) 0.0155(2) 0.0149(2) -0.00108(18) 0.00094(17) -0.00001(17)
O1 0.0337(17) 0.0204(16) 0.0464(19) -0.0024(14) -0.0076(14) 0.0073(13)
O2 0.0223(15) 0.0288(17) 0.055(2) 0.0118(15) -0.0119(14) 0.0054(12)
O3 0.0310(16) 0.0353(17) 0.0221(15) 0.0093(13) 0.0011(12) -0.0090(13)
O4 0.056(2) 0.0268(16) 0.0124(14) 0.0021(12) -0.0021(13) -0.0140(14)
O5 0.0357(16) 0.0201(14) 0.0146(13) -0.0026(11) 0.0015(12) -0.0018(12)
O6 0.0204(14) 0.0322(16) 0.0161(13) 0.0027(12) 0.0071(11) 0.0088(12)
N1 0.0135(14) 0.0183(16) 0.0145(15) 0.0006(12) 0.0017(12) -0.0005(12)
N2 0.0159(15) 0.0171(16) 0.0185(16) -0.0010(13) 0.0047(12) -0.0008(12)
N3 0.0124(14) 0.0188(16) 0.0112(14) -0.0005(12) 0.0010(11) -0.0016(12)
N5 0.0230(17) 0.0181(16) 0.0220(17) -0.0016(14) 0.0004(14) 0.0020(13)
N7 0.0199(15) 0.0172(16) 0.0148(15) -0.0016(12) 0.0014(12) -0.0022(12)
C1 0.0157(17) 0.0156(18) 0.0139(17) 0.0024(14) 0.0028(14) 0.0018(14)
C2 0.0135(17) 0.0129(17) 0.0155(17) -0.0005(14) -0.0004(13) 0.0007(13)
C4 0.0165(17) 0.0130(17) 0.0124(17) 0.0016(14) 0.0013(14) 0.0005(13)
C5 0.0152(17) 0.0163(18) 0.0116(17) 0.0014(14) 0.0034(14) 0.0001(14)
C6 0.0143(17) 0.0176(18) 0.0202(19) 0.0020(15) 0.0036(14) -0.0018(14)
C8 0.0133(17) 0.022(2) 0.0204(19) 0.0000(15) 0.0045(15) -0.0008(15)
C9 0.0193(18) 0.0142(18) 0.0138(17) 0.0001(14) 0.0031(14) 0.0038(14)
C10 0.0225(19) 0.022(2) 0.0097(17) -0.0004(15) 0.0016(14) 0.0040(16)
C11 0.030(3) 0.038(3) 0.072(4) 0.019(3) -0.012(2) 0.014(2)
C12 0.0195(18) 0.0154(18) 0.0184(18) 0.0024(15) 0.0051(15) 0.0073(15)
C13 0.056(3) 0.028(2) 0.013(2) 0.0031(17) -0.0021(19) -0.006(2)
C14 0.0103(16) 0.0199(18) 0.0136(17) 0.0012(14) 0.0029(13) -0.0007(14)
C15 0.0175(18) 0.0181(19) 0.0197(19) 0.0021(15) 0.0020(15) 0.0001(14)
C16 0.0138(17) 0.0194(19) 0.0199(19) 0.0043(15) -0.0003(14) -0.0032(14)
C17 0.0192(19) 0.029(2) 0.0133(18) 0.0014(16) -0.0005(15) -0.0029(16)
C18 0.0159(17) 0.0214(19) 0.0154(18) -0.0038(15) 0.0005(14) -0.0020(15)
C19 0.0125(17) 0.0190(19) 0.0180(18) 0.0025(15) 0.0033(14) -0.0021(14)
C20 0.0158(18) 0.023(2) 0.0177(19) 0.0037(15) 0.0025(14) 0.0010(15)
C21 0.0122(17) 0.025(2) 0.026(2) 0.0072(17) 0.0017(15) 0.0033(15)
C22 0.0171(19) 0.020(2) 0.034(2) 0.0038(17) 0.0073(16) 0.0048(15)
C23 0.0164(18) 0.020(2) 0.025(2) -0.0031(16) 0.0068(15) 0.0006(15)
C24 0.0161(18) 0.022(2) 0.0186(19) 0.0001(16) -0.0010(15) -0.0059(15)
C25 0.0188(19) 0.021(2) 0.028(2) -0.0032(17) 0.0023(16) -0.0069(15)
C26 0.0161(19) 0.029(2) 0.025(2) -0.0021(18) -0.0015(16) 0.0010(16)
C27 0.035(2) 0.039(3) 0.042(3) -0.025(2) -0.011(2) 0.009(2)
Cl1 0.0382(6) 0.0271(5) 0.0204(5) 0.0013(4) -0.0074(4) -0.0017(4)
O11 0.069(3) 0.083(3) 0.042(2) -0.030(2) 0.002(2) -0.001(2)
O13 0.098(3) 0.042(2) 0.0207(16) 0.0044(15) -0.0021(18) -0.034(2)
O14 0.0406(19) 0.058(2) 0.0366(19) -0.0028(17) -0.0202(15) 0.0025(17)
Cl2 0.0268(5) 0.0416(6) 0.0281(5) 0.0121(5) 0.0106(4) 0.0107(5)
O22 0.0281(18) 0.090(3) 0.061(2) 0.039(2) 0.0009(17) 0.0172(19)
O23 0.072(3) 0.043(2) 0.052(2) -0.0076(18) 0.025(2) -0.0114(19)
O24 0.0369(18) 0.048(2) 0.0316(17) 0.0071(15) 0.0150(14) 0.0145(15)
N6 0.083(4) 0.083(4) 0.042(3) -0.002(3) -0.004(3) 0.010(3)
C28 0.038(3) 0.049(3) 0.039(3) -0.011(2) 0.000(2) -0.007(2)
C29 0.053(3) 0.048(3) 0.041(3) -0.008(2) -0.003(2) -0.006(3)

loop_
_atom_type_symbol
_atom_type_description
_atom_type_scat_dispersion_real
_atom_type_scat_dispersion_imag
_atom_type_scat_source
C C 0.0033 0.0016 'International Tables Vol C Tables 4.2.6.8 and 6.1.1.4'
H H 0.0000 0.0000 'International Tables Vol C Tables 4.2.6.8 and 6.1.1.4'
Br Br -0.2901 2.4595 'International Tables Vol C Tables 4.2.6.8 and 6.1.1.4'
Cl Cl 0.1484 0.1585 'International Tables Vol C Tables 4.2.6.8 and 6.1.1.4'
Cu Cu 0.3201 1.2651 'International Tables Vol C Tables 4.2.6.8 and 6.1.1.4'
N N 0.0061 0.0033 'International Tables Vol C Tables 4.2.6.8 and 6.1.1.4'
O O 0.0106 0.0060 'International Tables Vol C Tables 4.2.6.8 and 6.1.1.4'

loop_
_exptl_crystal_face_index_h
_exptl_crystal_face_index_k
_exptl_crystal_face_index_l
_exptl_crystal_face_perp_dist
-1.000 0.000 1.000 0.07000
-5.000 1.000 -4.000 0.06700
1.000 0.000 -1.000 0.02200
4.000 -1.000 3.000 0.05900
-1.000 -2.000 1.000 0.07200
-4.000 3.000 4.000 0.05800
0.000 1.000 0.000 0.02300
2.000 1.000 -2.000 0.00400
1.000 0.000 -1.000 0.01600
0.000 -1.000 0.000 0.02400

loop_
_geom_angle_atom_site_label_1
_geom_angle_atom_site_label_2
_geom_angle_atom_site_label_3
_geom_angle
N5 Cu N2 96.73(13)
N5 Cu N3 172.18(12)
N2 Cu N3 82.00(12)
N5 Cu N1 97.52(13)
N2 Cu N1 160.49(12)
N3 Cu N1 82.07(12)
N5 Cu N7 101.56(12)
N2 Cu N7 93.98(12)
N3 Cu N7 86.24(11)
N1 Cu N7 96.14(11)
C10 O2 C11 114.8(3)
C12 O4 C13 117.6(3)
C9 O5 H5 109.5
C9 O6 H6 109.5
C18 N1 C14 118.1(3)
C18 N1 Cu 129.1(3)
C14 N1 Cu 112.3(2)
C19 N2 C23 118.9(3)
C19 N2 Cu 113.1(2)
C23 N2 Cu 127.9(3)
C2 N3 C24 108.3(3)
C2 N3 C4 117.7(3)
C24 N3 C4 108.1(3)
C2 N3 Cu 105.7(2)
C24 N3 Cu 110.7(2)
C4 N3 Cu 106.3(2)
C26 N5 Cu 178.0(3)
C8 N7 C25 108.9(3)
C8 N7 C6 108.8(3)
C25 N7 C6 109.5(3)
C8 N7 Cu 110.3(2)
C25 N7 Cu 107.9(2)
C6 N7 Cu 111.4(2)
C8 C1 C10 109.1(3)
C8 C1 C2 115.1(3)
C10 C1 C2 105.6(3)
C8 C1 C9 110.4(3)
C10 C1 C9 109.7(3)
C2 C1 C9 106.7(3)
N3 C2 C14 105.8(3)
N3 C2 C1 113.4(3)
C14 C2 C1 112.0(3)
N3 C2 H2 108.5
C14 C2 H2 108.5
C1 C2 H2 108.5
N3 C4 C19 106.5(3)
N3 C4 C5 113.0(3)
C19 C4 C5 110.5(3)
N3 C4 H4 108.9
C19 C4 H4 108.9
C5 C4 H4 108.9
C6 C5 C12 106.8(3)
C6 C5 C9 110.1(3)
C12 C5 C9 109.5(3)
C6 C5 C4 114.6(3)
C12 C5 C4 108.2(3)
C9 C5 C4 107.6(3)
N7 C6 C5 111.5(3)
N7 C6 H6A 109.3
C5 C6 H6A 109.3
N7 C6 H6B 109.3
C5 C6 H6B 109.3
H6A C6 H6B 108.0
N7 C8 C1 111.1(3)
N7 C8 H8A 109.4
C1 C8 H8A 109.4
N7 C8 H8B 109.4
C1 C8 H8B 109.4
H8A C8 H8B 108.0
O5 C9 O6 112.5(3)
O5 C9 C5 109.1(3)
O6 C9 C5 112.0(3)
O5 C9 C1 109.3(3)
O6 C9 C1 107.7(3)
C5 C9 C1 106.1(3)
O1 C10 O2 124.0(4)
O1 C10 C1 123.7(3)
O2 C10 C1 112.2(3)
O2 C11 H11A 109.5
O2 C11 H11B 109.5
H11A C11 H11B 109.5
O2 C11 H11C 109.5
H11A C11 H11C 109.5
H11B C11 H11C 109.5
O3 C12 O4 124.1(3)
O3 C12 C5 123.4(3)
O4 C12 C5 112.5(3)
O4 C13 H13A 109.5
O4 C13 H13B 109.5
H13A C13 H13B 109.5
O4 C13 H13C 109.5
H13A C13 H13C 109.5
H13B C13 H13C 109.5
N1 C14 C15 122.7(3)
N1 C14 C2 114.9(3)
C15 C14 C2 122.4(3)
C14 C15 C16 117.6(3)
C14 C15 H15 121.2
C16 C15 H15 121.2
C17 C16 C15 120.2(3)
C17 C16 Br1 120.1(3)
C15 C16 Br1 119.7(3)
C16 C17 C18 118.2(3)
C16 C17 H17 120.9
C18 C17 H17 120.9
N1 C18 C17 123.0(3)
N1 C18 H18 118.5
C17 C18 H18 118.5
N2 C19 C20 122.4(3)
N2 C19 C4 115.0(3)
C20 C19 C4 122.5(3)
C19 C20 C21 117.4(4)
C19 C20 H20 121.3
C21 C20 H20 121.3
C22 C21 C20 120.4(3)
C22 C21 Br2 119.7(3)
C20 C21 Br2 119.9(3)
C21 C22 C23 118.8(4)
C21 C22 H22 120.6
C23 C22 H22 120.6
N2 C23 C22 121.8(4)
N2 C23 H23 119.1
C22 C23 H23 119.1
N3 C24 H24A 109.5
N3 C24 H24B 109.5
H24A C24 H24B 109.5
N3 C24 H24C 109.5
H24A C24 H24C 109.5
H24B C24 H24C 109.5
N7 C25 H25A 109.5
N7 C25 H25B 109.5
H25A C25 H25B 109.5
N7 C25 H25C 109.5
H25A C25 H25C 109.5
H25B C25 H25C 109.5
N5 C26 C27 179.2(5)
C26 C27 H27A 109.5
C26 C27 H27B 109.5
H27A C27 H27B 109.5
C26 C27 H27C 109.5
H27A C27 H27C 109.5
H27B C27 H27C 109.5
O12 Cl1 O11 109.0(2)
O12 Cl1 O13 109.1(2)
O11 Cl1 O13 109.7(2)
O12 Cl1 O14 109.4(2)
O11 Cl1 O14 109.8(2)
O13 Cl1 O14 109.9(2)
O22 Cl2 O24 109.9(2)
O22 Cl2 O21 110.1(2)
O24 Cl2 O21 110.70(19)
O22 Cl2 O23 109.0(2)
O24 Cl2 O23 107.8(2)
O21 Cl2 O23 109.3(2)
N6 C28 C29 179.1(6)
C28 C29 H29A 109.5
C28 C29 H29B 109.5
H29A C29 H29B 109.5
C28 C29 H29C 109.5
H29A C29 H29C 109.5
H29B C29 H29C 109.5
N7 Cu O21 163.47(10)
N7 Cu O22 154.16(9)

loop_
_geom_bond_atom_site_label_1
_geom_bond_atom_site_label_2
_geom_bond_distance
O21 Cl2 1.431(3)
O12 Cl1 1.417(3)
Br1 C16 1.885(4)
Br2 C21 1.880(4)
Cu N5 1.957(3)
Cu N2 2.008(3)
Cu N3 2.011(3)
Cu N1 2.013(3)
Cu N7 2.253(3)
O1 C10 1.190(5)
O2 C10 1.315(5)
O2 C11 1.456(5)
O3 C12 1.208(4)
O4 C12 1.313(5)
O4 C13 1.458(5)
O5 C9 1.390(4)
O5 H5 0.8400
O6 C9 1.399(4)
O6 H6 0.8400
N1 C18 1.336(5)
N1 C14 1.354(5)
N2 C19 1.346(5)
N2 C23 1.348(5)
N3 C2 1.494(4)
N3 C24 1.495(4)
N3 C4 1.497(4)
N5 C26 1.124(5)
N7 C8 1.475(5)
N7 C25 1.476(5)
N7 C6 1.479(5)
C1 C8 1.534(5)
C1 C10 1.540(5)
C1 C2 1.549(5)
C1 C9 1.558(5)
C2 C14 1.509(5)
C2 H2 1.0000
C4 C19 1.509(5)
C4 C5 1.554(5)
C4 H4 1.0000
C5 C6 1.529(5)
C5 C12 1.533(5)
C5 C9 1.553(5)
C6 H6A 0.9900
C6 H6B 0.9900
C8 H8A 0.9900
C8 H8B 0.9900
C11 H11A 0.9800
C11 H11B 0.9800
C11 H11C 0.9800
C13 H13A 0.9800
C13 H13B 0.9800
C13 H13C 0.9800
C14 C15 1.382(5)
C15 C16 1.394(5)
C15 H15 0.9500
C16 C17 1.377(5)
C17 C18 1.381(5)
C17 H17 0.9500
C18 H18 0.9500
C19 C20 1.386(5)
C20 C21 1.390(5)
C20 H20 0.9500
C21 C22 1.374(6)
C22 C23 1.375(5)
C22 H22 0.9500
C23 H23 0.9500
C24 H24A 0.9800
C24 H24B 0.9800
C24 H24C 0.9800
C25 H25A 0.9800
C25 H25B 0.9800
C25 H25C 0.9800
C26 C27 1.459(6)
C27 H27A 0.9800
C27 H27B 0.9800
C27 H27C 0.9800
Cl1 O11 1.423(3)
Cl1 O13 1.427(3)
Cl1 O14 1.438(3)
Cl2 O22 1.422(3)
Cl2 O24 1.431(3)
Cl2 O23 1.454(4)
N6 C28 1.121(7)
C28 C29 1.440(7)
C29 H29A 0.9800
C29 H29B 0.9800
C29 H29C 0.9800
Cu O21 3.101(3)
Cu O22 3.690(4)

loop_
_geom_torsion_atom_site_label_1
_geom_torsion_atom_site_label_2
_geom_torsion_atom_site_label_3
_geom_torsion_atom_site_label_4
_geom_torsion
N5 Cu N1 C18 -14.1(3)
N2 Cu N1 C18 122.5(4)
N3 Cu N1 C18 158.0(3)
N7 Cu N1 C18 -116.7(3)
N5 Cu N1 C14 174.4(2)
N2 Cu N1 C14 -49.0(5)
N3 Cu N1 C14 -13.5(2)
N7 Cu N1 C14 71.9(2)
N5 Cu N2 C19 -174.1(2)
N3 Cu N2 C19 13.7(2)
N1 Cu N2 C19 49.3(5)
N7 Cu N2 C19 -71.9(2)
N5 Cu N2 C23 8.8(3)
N3 Cu N2 C23 -163.4(3)
N1 Cu N2 C23 -127.9(4)
N7 Cu N2 C23 110.9(3)
N5 Cu N3 C2 121.0(9)
N2 Cu N3 C2 -157.8(2)
N1 Cu N3 C2 33.5(2)
N7 Cu N3 C2 -63.3(2)
N5 Cu N3 C24 3.9(10)
N2 Cu N3 C24 85.1(2)
N1 Cu N3 C24 -83.6(2)
N7 Cu N3 C24 179.6(2)
N5 Cu N3 C4 -113.3(9)
N2 Cu N3 C4 -32.1(2)
N1 Cu N3 C4 159.2(2)
N7 Cu N3 C4 62.5(2)
N2 Cu N5 C26 97(10)
N3 Cu N5 C26 177(100)
N1 Cu N5 C26 -96(10)
N7 Cu N5 C26 2(10)
N5 Cu N7 C8 -119.1(2)
N2 Cu N7 C8 143.1(2)
N3 Cu N7 C8 61.4(2)
N1 Cu N7 C8 -20.2(2)
N5 Cu N7 C25 -0.3(3)
N2 Cu N7 C25 -98.1(2)
N3 Cu N7 C25 -179.8(2)
N1 Cu N7 C25 98.6(2)
N5 Cu N7 C6 119.9(2)
N2 Cu N7 C6 22.2(2)
N3 Cu N7 C6 -59.5(2)
N1 Cu N7 C6 -141.1(2)
C24 N3 C2 C14 72.7(3)
C4 N3 C2 C14 -164.4(3)
Cu N3 C2 C14 -46.0(3)
C24 N3 C2 C1 -164.1(3)
C4 N3 C2 C1 -41.2(4)
Cu N3 C2 C1 77.2(3)
C8 C1 C2 N3 -68.6(4)
C10 C1 C2 N3 171.0(3)
C9 C1 C2 N3 54.3(4)
C8 C1 C2 C14 51.1(4)
C10 C1 C2 C14 -69.3(4)
C9 C1 C2 C14 174.0(3)
C2 N3 C4 C19 161.6(3)
C24 N3 C4 C19 -75.4(3)
Cu N3 C4 C19 43.5(3)
C2 N3 C4 C5 40.2(4)
C24 N3 C4 C5 163.2(3)
Cu N3 C4 C5 -77.9(3)
N3 C4 C5 C6 69.7(4)
C19 C4 C5 C6 -49.5(4)
N3 C4 C5 C12 -171.3(3)
C19 C4 C5 C12 69.5(4)
N3 C4 C5 C9 -53.0(4)
C19 C4 C5 C9 -172.2(3)
C8 N7 C6 C5 -60.7(4)
C25 N7 C6 C5 -179.5(3)
Cu N7 C6 C5 61.2(3)
C12 C5 C6 N7 179.9(3)
C9 C5 C6 N7 61.1(4)
C4 C5 C6 N7 -60.3(4)
C25 N7 C8 C1 179.4(3)
C6 N7 C8 C1 60.2(4)
Cu N7 C8 C1 -62.3(3)
C10 C1 C8 N7 178.8(3)
C2 C1 C8 N7 60.3(4)
C9 C1 C8 N7 -60.6(4)
C6 C5 C9 O5 -174.9(3)
C12 C5 C9 O5 67.9(4)
C4 C5 C9 O5 -49.5(4)
C6 C5 C9 O6 60.0(4)
C12 C5 C9 O6 -57.2(4)
C4 C5 C9 O6 -174.6(3)
C6 C5 C9 C1 -57.3(3)
C12 C5 C9 C1 -174.4(3)
C4 C5 C9 C1 68.1(3)
C8 C1 C9 O5 174.8(3)
C10 C1 C9 O5 -64.9(4)
C2 C1 C9 O5 49.0(4)
C8 C1 C9 O6 -62.7(4)
C10 C1 C9 O6 57.6(4)
C2 C1 C9 O6 171.5(3)
C8 C1 C9 C5 57.3(4)
C10 C1 C9 C5 177.6(3)
C2 C1 C9 C5 -68.5(3)
C11 O2 C10 O1 0.9(6)
C11 O2 C10 C1 -177.5(4)
C8 C1 C10 O1 -161.3(4)
C2 C1 C10 O1 -37.0(5)
C9 C1 C10 O1 77.6(4)
C8 C1 C10 O2 17.1(4)
C2 C1 C10 O2 141.4(3)
C9 C1 C10 O2 -104.0(3)
C13 O4 C12 O3 -1.8(6)
C13 O4 C12 C5 178.6(3)
C6 C5 C12 O3 -7.0(5)
C9 C5 C12 O3 112.1(4)
C4 C5 C12 O3 -130.8(4)
C6 C5 C12 O4 172.5(3)
C9 C5 C12 O4 -68.3(4)
C4 C5 C12 O4 48.7(4)
C18 N1 C14 C15 -3.9(5)
Cu N1 C14 C15 168.6(3)
C18 N1 C14 C2 176.9(3)
Cu N1 C14 C2 -10.7(4)
N3 C2 C14 N1 38.2(4)
C1 C2 C14 N1 -85.9(4)
N3 C2 C14 C15 -141.1(3)
C1 C2 C14 C15 94.8(4)
N1 C14 C15 C16 1.0(5)
C2 C14 C15 C16 -179.8(3)
C14 C15 C16 C17 2.9(5)
C14 C15 C16 Br1 -174.3(3)
C15 C16 C17 C18 -3.8(5)
Br1 C16 C17 C18 173.5(3)
C14 N1 C18 C17 3.0(5)
Cu N1 C18 C17 -168.1(3)
C16 C17 C18 N1 0.8(5)
C23 N2 C19 C20 3.5(5)
Cu N2 C19 C20 -173.9(3)
C23 N2 C19 C4 -173.7(3)
Cu N2 C19 C4 8.8(4)
N3 C4 C19 N2 -35.2(4)
C5 C4 C19 N2 87.8(4)
N3 C4 C19 C20 147.6(3)
C5 C4 C19 C20 -89.4(4)
N2 C19 C20 C21 -3.2(5)
C4 C19 C20 C21 173.8(3)
C19 C20 C21 C22 -0.1(5)
C19 C20 C21 Br2 179.3(3)
C20 C21 C22 C23 3.0(6)
Br2 C21 C22 C23 -176.4(3)
C19 N2 C23 C22 -0.3(5)
Cu N2 C23 C22 176.7(3)
C21 C22 C23 N2 -2.9(6)
Cu N5 C26 C27 103(32)
